data_4111558
loop_
_publ_author_name
'Timothy E. Barder'
'Shawn D. Walker'
'Joseph R. Martinelli'
'Stephen L. Buchwald'

_publ_section_title
;
 Catalysts for Suzuki-Miyaura Coupling Processes: Scope and Studies of the
 Effect of Ligand Structure
;
_journal_name_full 'Journal of the American Chemical Society'
_journal_page_first 4685
_journal_page_last 4696
_journal_paper_doi 10.1021/ja042491j
_journal_volume 127
_journal_year 2005
_chemical_formula_sum 'C52 H70 O4 P2 Pd'
_chemical_formula_weight 927.42
_chemical_name_systematic
; 
 ? 
;
_space_group_IT_number 2
_symmetry_cell_setting triclinic
_symmetry_space_group_name_Hall '-P 1'
_symmetry_space_group_name_H-M 'P -1'
_atom_sites_solution_hydrogens geom
_atom_sites_solution_primary direct
_atom_sites_solution_secondary difmap
_audit_creation_method SHELXL-97
_cell_angle_alpha 96.770(2)
_cell_angle_beta 94.380(2)
_cell_angle_gamma 113.116(2)
_cell_formula_units_Z 2
_cell_length_a 12.2288(11)
_cell_length_b 13.9949(13)
_cell_length_c 15.4425(14)
_cell_measurement_reflns_used 2582
_cell_measurement_temperature 194(2)
_cell_measurement_theta_max 23.30
_cell_measurement_theta_min 2.88
_cell_volume 2391.8(4)
_computing_cell_refinement 'Bruker SMART'
_computing_data_collection 'Bruker SMART'
_computing_data_reduction 'Bruker SAINT'
_computing_molecular_graphics 'Bruker SHELXTL'
_computing_publication_material 'Bruker SHELXTL'
_computing_structure_refinement 'SHELXL-97 (Sheldrick, 1997)'
_computing_structure_solution 'SHELXS-97 (Sheldrick, 1990)'
_diffrn_ambient_temperature 194(2)
_diffrn_measured_fraction_theta_full 0.997
_diffrn_measured_fraction_theta_max 0.997
_diffrn_measurement_device_type 'CCD area detector'
_diffrn_measurement_method 'phi and omega scans'
_diffrn_radiation_monochromator graphite
_diffrn_radiation_source 'fine-focus sealed tube'
_diffrn_radiation_type MoK\a
_diffrn_radiation_wavelength 0.71073
_diffrn_reflns_av_R_equivalents 0.0290
_diffrn_reflns_av_sigmaI/netI 0.0557
_diffrn_reflns_limit_h_max 9
_diffrn_reflns_limit_h_min -13
_diffrn_reflns_limit_k_max 15
_diffrn_reflns_limit_k_min -15
_diffrn_reflns_limit_l_max 17
_diffrn_reflns_limit_l_min -15
_diffrn_reflns_number 11252
_diffrn_reflns_theta_full 23.31
_diffrn_reflns_theta_max 23.31
_diffrn_reflns_theta_min 1.60
_exptl_absorpt_coefficient_mu 0.498
_exptl_absorpt_process_details sadabs
_exptl_crystal_colour yellow
_exptl_crystal_density_diffrn 1.288
_exptl_crystal_density_meas 0
_exptl_crystal_description prism
_exptl_crystal_F_000 980
_exptl_crystal_size_max 0.37
_exptl_crystal_size_mid 0.23
_exptl_crystal_size_min 0.08
_refine_diff_density_max 0.561
_refine_diff_density_min -0.458
_refine_diff_density_rms 0.057
_refine_ls_extinction_method none
_refine_ls_goodness_of_fit_ref 1.035
_refine_ls_hydrogen_treatment constr
_refine_ls_matrix_type full
_refine_ls_number_parameters 536
_refine_ls_number_reflns 6907
_refine_ls_number_restraints 0
_refine_ls_restrained_S_all 1.035
_refine_ls_R_factor_all 0.0501
_refine_ls_R_factor_gt 0.0350
_refine_ls_shift/su_max 0.001
_refine_ls_shift/su_mean 0.000
_refine_ls_structure_factor_coef Fsqd
_refine_ls_weighting_details 'calc w=1/[\s^2^(Fo^2^)+(0.0299P)^2^+0.6123P] where P=(Fo^2^+2Fc^2^)/3'
_refine_ls_weighting_scheme calc
_refine_ls_wR_factor_gt 0.0764
_refine_ls_wR_factor_ref 0.0818
_reflns_number_gt 5544
_reflns_number_total 6907
_reflns_threshold_expression >2sigma(I)
_cod_data_source_file ja042491jsi20041214_035912.cif
_cod_data_source_block ylidt
_cod_database_code 4111558

loop_
_symmetry_equiv_pos_as_xyz
'x, y, z'
'-x, -y, -z'

loop_
_atom_site_label
_atom_site_type_symbol
_atom_site_fract_x
_atom_site_fract_y
_atom_site_fract_z
_atom_site_U_iso_or_equiv
_atom_site_adp_type
_atom_site_occupancy
_atom_site_symmetry_multiplicity
_atom_site_calc_flag
_atom_site_refinement_flags
Pd Pd 0.19163(2) 0.307710(18) 0.211659(17) 0.03297(10) Uani 1 1 d .
P1 P 0.17294(7) 0.15982(6) 0.26882(5) 0.0273(2) Uani 1 1 d .
P2 P 0.15846(7) 0.42654(6) 0.13904(5) 0.0292(2) Uani 1 1 d .
O3 O 0.50517(19) 0.48202(17) 0.11045(13) 0.0371(5) Uani 1 1 d .
O2 O 0.5051(2) 0.14322(19) 0.41608(15) 0.0468(6) Uani 1 1 d .
O1 O 0.0981(2) -0.05315(16) 0.41480(14) 0.0419(6) Uani 1 1 d .
C32 C 0.4138(3) 0.0456(3) 0.3975(2) 0.0400(8) Uani 1 1 d .
O4 O 0.3579(2) 0.60086(18) 0.35020(13) 0.0447(6) Uani 1 1 d .
C7 C 0.4326(3) 0.5387(2) 0.23298(19) 0.0281(7) Uani 1 1 d .
C6 C 0.3873(3) 0.6006(2) 0.17839(18) 0.0274(7) Uani 1 1 d .
C1 C 0.2701(3) 0.5617(2) 0.13564(19) 0.0264(7) Uani 1 1 d .
C30 C 0.2850(3) 0.1407(2) 0.4407(2) 0.0287(7) Uani 1 1 d .
C3 C 0.3188(3) 0.7269(2) 0.0799(2) 0.0375(8) Uani 1 1 d .
H3 H 0.2945 0.7691 0.0457 0.045 Uiso 1 1 calc R
C31 C 0.3006(3) 0.0425(2) 0.40874(19) 0.0312(7) Uani 1 1 d .
C4 C 0.4345(3) 0.7650(2) 0.1227(2) 0.0389(8) Uani 1 1 d .
H4 H 0.4903 0.8338 0.1185 0.047 Uiso 1 1 calc R
C5 C 0.4684(3) 0.7021(2) 0.1716(2) 0.0344(8) Uani 1 1 d .
H5 H 0.5480 0.7283 0.2011 0.041 Uiso 1 1 calc R
C44 C -0.0417(3) 0.0895(3) 0.3440(2) 0.0373(8) Uani 1 1 d .
H44A H 0.0031 0.0845 0.3983 0.045 Uiso 1 1 calc R
H44B H -0.0340 0.1630 0.3477 0.045 Uiso 1 1 calc R
C37 C 0.2503(3) 0.0839(2) 0.2139(2) 0.0327(8) Uani 1 1 d .
H37 H 0.2467 0.0259 0.2473 0.039 Uiso 1 1 calc R
C27 C 0.2592(3) 0.3198(2) 0.5176(2) 0.0377(8) Uani 1 1 d .
H27 H 0.2480 0.3799 0.5433 0.045 Uiso 1 1 calc R
C8 C 0.4163(3) 0.5403(2) 0.3217(2) 0.0352(8) Uani 1 1 d .
C36 C 0.2044(3) -0.0556(2) 0.3963(2) 0.0364(8) Uani 1 1 d .
C29 C 0.3258(3) 0.1836(2) 0.5290(2) 0.0356(8) Uani 1 1 d .
H29 H 0.3643 0.1510 0.5637 0.043 Uiso 1 1 calc R
C42 C 0.1929(3) 0.0368(3) 0.1185(2) 0.0399(8) Uani 1 1 d .
H42A H 0.1099 -0.0159 0.1175 0.048 Uiso 1 1 calc R
H42B H 0.1891 0.0930 0.0866 0.048 Uiso 1 1 calc R
C12 C 0.4944(3) 0.4813(2) 0.1982(2) 0.0330(8) Uani 1 1 d .
C9 C 0.4587(3) 0.4846(3) 0.3734(2) 0.0411(9) Uani 1 1 d .
H9 H 0.4455 0.4845 0.4332 0.049 Uiso 1 1 calc R
C48 C -0.0623(3) 0.0601(3) 0.1795(2) 0.0386(8) Uani 1 1 d .
H48A H -0.0558 0.1322 0.1755 0.046 Uiso 1 1 calc R
H48B H -0.0305 0.0363 0.1280 0.046 Uiso 1 1 calc R
C25 C 0.2324(3) 0.1912(2) 0.38850(19) 0.0276(7) Uani 1 1 d .
C28 C 0.3126(3) 0.2716(3) 0.5683(2) 0.0385(8) Uani 1 1 d .
H28 H 0.3398 0.2983 0.6291 0.046 Uiso 1 1 calc R
C20 C 0.0036(3) 0.2861(3) -0.0138(2) 0.0406(8) Uani 1 1 d .
H20A H -0.0640 0.3017 0.0050 0.049 Uiso 1 1 calc R
H20B H 0.0045 0.2255 0.0131 0.049 Uiso 1 1 calc R
C10 C 0.5201(3) 0.4293(3) 0.3373(2) 0.0429(9) Uani 1 1 d .
H10 H 0.5495 0.3913 0.3729 0.052 Uiso 1 1 calc R
C38 C 0.3811(3) 0.1592(3) 0.2159(2) 0.0415(9) Uani 1 1 d .
H38A H 0.4188 0.1854 0.2779 0.050 Uiso 1 1 calc R
H38B H 0.3839 0.2205 0.1887 0.050 Uiso 1 1 calc R
C11 C 0.5401(3) 0.4278(3) 0.2501(2) 0.0384(8) Uani 1 1 d .
H11 H 0.5845 0.3908 0.2264 0.046 Uiso 1 1 calc R
C43 C 0.0144(3) 0.0628(2) 0.26453(19) 0.0286(7) Uani 1 1 d .
H43 H 0.0141 -0.0087 0.2649 0.034 Uiso 1 1 calc R
C14 C 0.0725(3) 0.5317(3) 0.2627(2) 0.0422(9) Uani 1 1 d .
H14A H 0.1123 0.5045 0.3056 0.051 Uiso 1 1 calc R
H14B H 0.1324 0.6000 0.2522 0.051 Uiso 1 1 calc R
C21 C -0.0137(3) 0.2581(3) -0.1140(2) 0.0480(10) Uani 1 1 d .
H21A H -0.0896 0.1951 -0.1335 0.058 Uiso 1 1 calc R
H21B H -0.0199 0.3170 -0.1407 0.058 Uiso 1 1 calc R
C26 C 0.2218(3) 0.2810(2) 0.4294(2) 0.0332(8) Uani 1 1 d .
H26 H 0.1875 0.3168 0.3951 0.040 Uiso 1 1 calc R
C13 C 0.0297(3) 0.4538(2) 0.1755(2) 0.0331(8) Uani 1 1 d .
H13 H -0.0012 0.4851 0.1296 0.040 Uiso 1 1 calc R
C50 C 0.6234(3) 0.1522(4) 0.4041(3) 0.0679(12) Uani 1 1 d .
H50A H 0.6489 0.1143 0.4452 0.102 Uiso 1 1 calc R
H50B H 0.6789 0.2267 0.4155 0.102 Uiso 1 1 calc R
H50C H 0.6233 0.1220 0.3436 0.102 Uiso 1 1 calc R
C35 C 0.2173(4) -0.1477(3) 0.3657(2) 0.0479(10) Uani 1 1 d .
H35 H 0.1502 -0.2137 0.3548 0.058 Uiso 1 1 calc R
C51 C 0.5378(3) 0.4036(3) 0.0657(2) 0.0474(9) Uani 1 1 d .
H51A H 0.6209 0.4177 0.0875 0.071 Uiso 1 1 calc R
H51B H 0.5303 0.4056 0.0024 0.071 Uiso 1 1 calc R
H51C H 0.4844 0.3340 0.0766 0.071 Uiso 1 1 calc R
C2 C 0.2383(3) 0.6269(2) 0.0872(2) 0.0346(8) Uani 1 1 d .
H2 H 0.1586 0.6018 0.0581 0.042 Uiso 1 1 calc R
C49 C 0.0000(3) -0.1502(3) 0.4171(2) 0.0507(10) Uani 1 1 d .
H49A H -0.0244 -0.1925 0.3582 0.076 Uiso 1 1 calc R
H49B H -0.0675 -0.1363 0.4366 0.076 Uiso 1 1 calc R
H49C H 0.0243 -0.1888 0.4583 0.076 Uiso 1 1 calc R
C45 C -0.1737(3) 0.0165(3) 0.3392(2) 0.0443(9) Uani 1 1 d .
H45A H -0.1811 -0.0562 0.3416 0.053 Uiso 1 1 calc R
H45B H -0.2065 0.0389 0.3907 0.053 Uiso 1 1 calc R
C19 C 0.1212(3) 0.3815(2) 0.0173(2) 0.0354(8) Uani 1 1 d .
H19 H 0.1176 0.4413 -0.0106 0.042 Uiso 1 1 calc R
C46 C -0.2461(3) 0.0176(3) 0.2554(2) 0.0481(9) Uani 1 1 d .
H46A H -0.3306 -0.0324 0.2529 0.058 Uiso 1 1 calc R
H46B H -0.2442 0.0889 0.2548 0.058 Uiso 1 1 calc R
C17 C -0.1739(3) 0.3725(3) 0.2279(3) 0.0560(10) Uani 1 1 d .
H17A H -0.2102 0.4026 0.1850 0.067 Uiso 1 1 calc R
H17B H -0.2368 0.3051 0.2371 0.067 Uiso 1 1 calc R
C18 C -0.0715(3) 0.3516(3) 0.1902(2) 0.0450(9) Uani 1 1 d .
H18A H -0.1032 0.3029 0.1336 0.054 Uiso 1 1 calc R
H18B H -0.0388 0.3171 0.2313 0.054 Uiso 1 1 calc R
C15 C -0.0302(3) 0.5494(3) 0.3016(3) 0.0543(10) Uani 1 1 d .
H15A H 0.0012 0.5961 0.3593 0.065 Uiso 1 1 calc R
H15B H -0.0631 0.5854 0.2623 0.065 Uiso 1 1 calc R
C47 C -0.1943(3) -0.0132(3) 0.1764(2) 0.0472(9) Uani 1 1 d .
H47A H -0.2405 -0.0103 0.1220 0.057 Uiso 1 1 calc R
H47B H -0.2018 -0.0865 0.1748 0.057 Uiso 1 1 calc R
C22 C 0.0899(4) 0.2362(3) -0.1452(2) 0.0589(11) Uani 1 1 d .
H22A H 0.0913 0.1732 -0.1227 0.071 Uiso 1 1 calc R
H22B H 0.0779 0.2209 -0.2103 0.071 Uiso 1 1 calc R
C33 C 0.4286(4) -0.0461(3) 0.3680(2) 0.0516(10) Uani 1 1 d .
H33 H 0.5058 -0.0432 0.3591 0.062 Uiso 1 1 calc R
C23 C 0.2080(3) 0.3278(3) -0.1143(2) 0.0557(10) Uani 1 1 d .
H23A H 0.2107 0.3884 -0.1426 0.067 Uiso 1 1 calc R
H23B H 0.2739 0.3088 -0.1320 0.067 Uiso 1 1 calc R
C24 C 0.2259(3) 0.3590(3) -0.0136(2) 0.0450(9) Uani 1 1 d .
H24A H 0.2327 0.3013 0.0146 0.054 Uiso 1 1 calc R
H24B H 0.3015 0.4224 0.0048 0.054 Uiso 1 1 calc R
C39 C 0.4535(3) 0.1077(3) 0.1676(3) 0.0610(11) Uani 1 1 d .
H39A H 0.5358 0.1609 0.1674 0.073 Uiso 1 1 calc R
H39B H 0.4595 0.0518 0.1990 0.073 Uiso 1 1 calc R
C52 C 0.3385(4) 0.6065(3) 0.4397(2) 0.0589(11) Uani 1 1 d .
H52A H 0.2949 0.5353 0.4524 0.088 Uiso 1 1 calc R
H52B H 0.2914 0.6482 0.4510 0.088 Uiso 1 1 calc R
H52C H 0.4160 0.6398 0.4775 0.088 Uiso 1 1 calc R
C34 C 0.3298(4) -0.1409(3) 0.3517(2) 0.0565(11) Uani 1 1 d .
H34 H 0.3396 -0.2031 0.3303 0.068 Uiso 1 1 calc R
C41 C 0.2665(4) -0.0157(3) 0.0728(2) 0.0557(11) Uani 1 1 d .
H41A H 0.2655 -0.0747 0.1028 0.067 Uiso 1 1 calc R
H41B H 0.2289 -0.0452 0.0111 0.067 Uiso 1 1 calc R
C16 C -0.1300(3) 0.4476(3) 0.3140(3) 0.0587(11) Uani 1 1 d .
H16A H -0.1002 0.4152 0.3587 0.070 Uiso 1 1 calc R
H16B H -0.1971 0.4622 0.3352 0.070 Uiso 1 1 calc R
C40 C 0.3947(4) 0.0603(3) 0.0736(3) 0.0672(12) Uani 1 1 d .
H40A H 0.3966 0.1171 0.0402 0.081 Uiso 1 1 calc R
H40B H 0.4396 0.0231 0.0447 0.081 Uiso 1 1 calc R

loop_
_atom_site_aniso_label
_atom_site_aniso_U_11
_atom_site_aniso_U_22
_atom_site_aniso_U_33
_atom_site_aniso_U_23
_atom_site_aniso_U_13
_atom_site_aniso_U_12
Pd 0.03493(16) 0.02708(15) 0.04286(17) 0.01495(11) 0.00701(12) 0.01594(12)
P1 0.0327(5) 0.0242(4) 0.0302(5) 0.0094(3) 0.0076(4) 0.0150(4)
P2 0.0284(5) 0.0233(4) 0.0377(5) 0.0102(4) 0.0035(4) 0.0113(4)
O3 0.0461(14) 0.0453(14) 0.0314(13) 0.0135(10) 0.0092(11) 0.0279(12)
O2 0.0339(14) 0.0581(17) 0.0551(16) 0.0090(12) 0.0128(12) 0.0245(13)
O1 0.0383(14) 0.0336(13) 0.0521(15) 0.0159(11) 0.0076(12) 0.0102(11)
C32 0.045(2) 0.046(2) 0.038(2) 0.0118(16) 0.0095(17) 0.0262(19)
O4 0.0555(16) 0.0575(15) 0.0253(13) 0.0045(11) 0.0054(11) 0.0278(14)
C7 0.0227(17) 0.0306(17) 0.0272(18) 0.0078(14) -0.0010(14) 0.0066(14)
C6 0.0310(18) 0.0297(17) 0.0249(17) 0.0053(13) 0.0071(14) 0.0149(15)
C1 0.0299(18) 0.0229(16) 0.0303(18) 0.0074(13) 0.0075(15) 0.0133(14)
C30 0.0221(17) 0.0306(17) 0.0325(19) 0.0099(14) 0.0080(15) 0.0076(14)
C3 0.044(2) 0.0308(19) 0.046(2) 0.0156(16) 0.0093(18) 0.0205(17)
C31 0.038(2) 0.0365(19) 0.0280(18) 0.0138(14) 0.0077(15) 0.0216(16)
C4 0.045(2) 0.0196(17) 0.048(2) 0.0107(15) 0.0115(18) 0.0063(16)
C5 0.0312(18) 0.0291(18) 0.0369(19) 0.0040(15) 0.0035(16) 0.0064(15)
C44 0.038(2) 0.041(2) 0.0355(19) 0.0062(15) 0.0070(16) 0.0185(17)
C37 0.043(2) 0.0311(18) 0.0327(19) 0.0128(14) 0.0147(16) 0.0203(16)
C27 0.036(2) 0.0290(18) 0.043(2) 0.0007(16) 0.0126(17) 0.0081(16)
C8 0.0306(19) 0.0363(19) 0.0317(19) 0.0059(15) -0.0010(16) 0.0070(16)
C36 0.047(2) 0.036(2) 0.0312(19) 0.0155(15) 0.0051(17) 0.0201(18)
C29 0.0265(18) 0.040(2) 0.041(2) 0.0127(16) 0.0075(16) 0.0122(16)
C42 0.049(2) 0.0365(19) 0.037(2) 0.0082(15) 0.0141(17) 0.0190(17)
C12 0.0284(18) 0.0321(18) 0.036(2) 0.0099(15) -0.0001(15) 0.0095(15)
C9 0.041(2) 0.043(2) 0.0292(19) 0.0107(16) -0.0044(17) 0.0066(18)
C48 0.041(2) 0.039(2) 0.038(2) 0.0073(15) 0.0053(17) 0.0185(17)
C25 0.0258(17) 0.0254(16) 0.0329(18) 0.0104(14) 0.0095(14) 0.0092(14)
C28 0.0324(19) 0.041(2) 0.0299(19) 0.0029(16) 0.0065(16) 0.0025(17)
C20 0.037(2) 0.0362(19) 0.047(2) 0.0091(16) -0.0002(17) 0.0140(17)
C10 0.040(2) 0.040(2) 0.042(2) 0.0172(16) -0.0103(18) 0.0093(18)
C38 0.038(2) 0.044(2) 0.047(2) 0.0137(17) 0.0177(18) 0.0186(18)
C11 0.0328(19) 0.042(2) 0.044(2) 0.0153(16) -0.0010(17) 0.0175(17)
C43 0.0331(18) 0.0265(17) 0.0296(18) 0.0051(13) 0.0097(15) 0.0146(15)
C14 0.043(2) 0.038(2) 0.047(2) 0.0067(17) 0.0117(18) 0.0170(17)
C21 0.051(2) 0.039(2) 0.047(2) 0.0005(17) -0.0086(19) 0.0159(19)
C26 0.0343(19) 0.0272(17) 0.038(2) 0.0050(15) 0.0067(16) 0.0118(15)
C13 0.0322(19) 0.0316(18) 0.042(2) 0.0097(15) 0.0045(16) 0.0186(15)
C50 0.038(2) 0.093(3) 0.073(3) -0.008(2) 0.013(2) 0.031(2)
C35 0.067(3) 0.033(2) 0.046(2) 0.0142(17) 0.011(2) 0.0202(19)
C51 0.064(3) 0.049(2) 0.046(2) 0.0174(18) 0.020(2) 0.036(2)
C2 0.0333(19) 0.0318(18) 0.044(2) 0.0099(15) 0.0024(16) 0.0179(16)
C49 0.051(2) 0.041(2) 0.042(2) 0.0094(17) 0.0030(19) -0.0009(19)
C45 0.037(2) 0.053(2) 0.047(2) 0.0109(18) 0.0154(18) 0.0203(18)
C19 0.0349(19) 0.0292(18) 0.041(2) 0.0050(15) 0.0027(16) 0.0124(16)
C46 0.033(2) 0.055(2) 0.057(2) 0.0046(19) 0.0058(18) 0.0194(18)
C17 0.035(2) 0.055(2) 0.081(3) 0.017(2) 0.019(2) 0.0173(19)
C18 0.036(2) 0.039(2) 0.060(2) 0.0095(17) 0.0083(18) 0.0136(17)
C15 0.061(3) 0.053(2) 0.056(2) 0.0071(19) 0.022(2) 0.028(2)
C47 0.037(2) 0.060(2) 0.043(2) 0.0024(18) 0.0012(18) 0.0193(19)
C22 0.071(3) 0.053(2) 0.047(2) -0.0061(19) 0.001(2) 0.025(2)
C33 0.066(3) 0.065(3) 0.051(2) 0.019(2) 0.019(2) 0.050(2)
C23 0.053(3) 0.060(3) 0.050(2) -0.0035(19) 0.010(2) 0.022(2)
C24 0.036(2) 0.045(2) 0.051(2) 0.0011(17) 0.0055(18) 0.0149(18)
C39 0.048(2) 0.074(3) 0.071(3) 0.018(2) 0.030(2) 0.029(2)
C52 0.083(3) 0.065(3) 0.033(2) 0.0059(18) 0.015(2) 0.034(2)
C34 0.091(3) 0.043(2) 0.056(3) 0.0172(19) 0.022(2) 0.044(3)
C41 0.078(3) 0.056(2) 0.043(2) 0.0074(19) 0.027(2) 0.035(2)
C16 0.052(3) 0.066(3) 0.069(3) 0.017(2) 0.024(2) 0.031(2)
C40 0.081(3) 0.073(3) 0.065(3) 0.017(2) 0.048(3) 0.042(3)

loop_
_atom_type_symbol
_atom_type_description
_atom_type_scat_dispersion_real
_atom_type_scat_dispersion_imag
_atom_type_scat_source
C C 0.0033 0.0016 'International Tables Vol C Tables 4.2.6.8 and 6.1.1.4'
H H 0.0000 0.0000 'International Tables Vol C Tables 4.2.6.8 and 6.1.1.4'
O O 0.0106 0.0060 'International Tables Vol C Tables 4.2.6.8 and 6.1.1.4'
P P 0.1023 0.0942 'International Tables Vol C Tables 4.2.6.8 and 6.1.1.4'
Pd Pd -0.9988 1.0072 'International Tables Vol C Tables 4.2.6.8 and 6.1.1.4'

loop_
_geom_angle_atom_site_label_1
_geom_angle_atom_site_label_2
_geom_angle_atom_site_label_3
_geom_angle
P2 Pd P1 164.48(3)
C37 P1 C25 107.04(13)
C37 P1 C43 105.08(14)
C25 P1 C43 103.75(13)
C37 P1 Pd 114.19(10)
C25 P1 Pd 111.68(9)
C43 P1 Pd 114.26(10)
C1 P2 C13 101.32(13)
C1 P2 C19 97.09(13)
C13 P2 C19 106.34(14)
C1 P2 Pd 125.54(10)
C13 P2 Pd 111.58(10)
C19 P2 Pd 112.71(10)
C12 O3 C51 117.5(2)
C32 O2 C50 117.9(3)
C36 O1 C49 118.3(3)
O2 C32 C31 115.1(3)
O2 C32 C33 124.1(3)
C31 C32 C33 120.8(3)
C8 O4 C52 117.3(3)
C12 C7 C8 118.5(3)
C12 C7 C6 121.6(3)
C8 C7 C6 119.9(3)
C1 C6 C5 119.9(3)
C1 C6 C7 123.1(3)
C5 C6 C7 117.1(3)
C2 C1 C6 117.8(3)
C2 C1 P2 119.7(2)
C6 C1 P2 122.4(2)
C29 C30 C25 118.7(3)
C29 C30 C31 116.4(3)
C25 C30 C31 124.9(3)
C4 C3 C2 119.6(3)
C32 C31 C36 118.0(3)
C32 C31 C30 120.7(3)
C36 C31 C30 121.0(3)
C3 C4 C5 119.4(3)
C4 C5 C6 121.1(3)
C45 C44 C43 112.6(3)
C38 C37 C42 109.8(3)
C38 C37 P1 107.5(2)
C42 C37 P1 111.6(2)
C28 C27 C26 119.9(3)
O4 C8 C9 125.1(3)
O4 C8 C7 114.2(3)
C9 C8 C7 120.7(3)
O1 C36 C35 123.6(3)
O1 C36 C31 114.7(3)
C35 C36 C31 121.7(3)
C28 C29 C30 122.6(3)
C41 C42 C37 110.0(3)
O3 C12 C11 123.7(3)
O3 C12 C7 115.2(3)
C11 C12 C7 121.2(3)
C10 C9 C8 119.4(3)
C47 C48 C43 112.2(3)
C26 C25 C30 117.5(3)
C26 C25 P1 111.7(2)
C30 C25 P1 130.7(2)
C27 C28 C29 118.5(3)
C19 C20 C21 110.0(3)
C9 C10 C11 121.4(3)
C37 C38 C39 112.8(3)
C12 C11 C10 118.8(3)
C44 C43 C48 109.1(3)
C44 C43 P1 111.3(2)
C48 C43 P1 110.7(2)
C15 C14 C13 112.5(3)
C22 C21 C20 111.0(3)
C27 C26 C25 122.6(3)
C18 C13 C14 108.8(3)
C18 C13 P2 110.3(2)
C14 C13 P2 109.3(2)
C34 C35 C36 118.4(4)
C3 C2 C1 122.3(3)
C46 C45 C44 111.4(3)
C20 C19 C24 110.0(3)
C20 C19 P2 116.0(2)
C24 C19 P2 107.0(2)
C47 C46 C45 109.8(3)
C16 C17 C18 111.5(3)
C17 C18 C13 111.7(3)
C16 C15 C14 112.5(3)
C46 C47 C48 111.3(3)
C23 C22 C21 111.7(3)
C34 C33 C32 119.1(4)
C22 C23 C24 110.8(3)
C19 C24 C23 111.3(3)
C40 C39 C38 110.8(3)
C35 C34 C33 121.7(3)
C40 C41 C42 112.2(3)
C17 C16 C15 110.0(3)
C41 C40 C39 110.0(3)

loop_
_geom_bond_atom_site_label_1
_geom_bond_atom_site_label_2
_geom_bond_distance
Pd P2 2.2556(8)
Pd P1 2.2814(8)
P1 C37 1.855(3)
P1 C25 1.868(3)
P1 C43 1.871(3)
P2 C1 1.858(3)
P2 C13 1.870(3)
P2 C19 1.872(3)
O3 C12 1.373(4)
O3 C51 1.430(4)
O2 C32 1.363(4)
O2 C50 1.430(4)
O1 C36 1.364(4)
O1 C49 1.423(4)
C32 C31 1.393(4)
C32 C33 1.394(5)
O4 C8 1.362(4)
O4 C52 1.418(4)
C7 C12 1.393(4)
C7 C8 1.398(4)
C7 C6 1.499(4)
C6 C1 1.394(4)
C6 C5 1.399(4)
C1 C2 1.392(4)
C30 C29 1.393(4)
C30 C25 1.405(4)
C30 C31 1.493(4)
C3 C4 1.380(5)
C3 C2 1.383(4)
C31 C36 1.393(4)
C4 C5 1.384(4)
C44 C45 1.525(4)
C44 C43 1.529(4)
C37 C38 1.528(4)
C37 C42 1.533(4)
C27 C28 1.374(4)
C27 C26 1.375(4)
C8 C9 1.384(4)
C36 C35 1.391(4)
C29 C28 1.381(4)
C42 C41 1.530(4)
C12 C11 1.385(4)
C9 C10 1.376(5)
C48 C47 1.529(4)
C48 C43 1.542(4)
C25 C26 1.396(4)
C20 C19 1.523(4)
C20 C21 1.527(4)
C10 C11 1.385(4)
C38 C39 1.528(5)
C14 C15 1.524(5)
C14 C13 1.540(4)
C21 C22 1.515(5)
C13 C18 1.535(4)
C35 C34 1.377(5)
C45 C46 1.516(5)
C19 C24 1.529(4)
C46 C47 1.510(4)
C17 C16 1.509(5)
C17 C18 1.534(5)
C15 C16 1.513(5)
C22 C23 1.501(5)
C33 C34 1.378(5)
C23 C24 1.539(5)
C39 C40 1.519(5)
C41 C40 1.508(5)
